data_7103272
loop_
_publ_author_name
'Gadzikwa, Tendai'
'Zeng, Bi-Shun'
'Hupp, Joseph T'
'Nguyen, Sonbinh T'

_publ_section_title
;
 Ligand-elaboration as a strategy for engendering structural diversity
 in porous metal-organic framework compounds.
;
_journal_issue 31
_journal_name_full 'Chemical communications (Cambridge, England)'
_journal_page_first 3672
_journal_page_last 3674
_journal_paper_doi 10.1039/b714160b
_journal_year 2008
_chemical_formula_sum 'C69 H48 N3 O12 Zn3'
_chemical_formula_weight 1307.21
_chemical_name_common CompoundB
_chemical_name_systematic
;
?
;
_space_group_IT_number 5
_symmetry_cell_setting monoclinic
_symmetry_space_group_name_Hall 'C 2y'
_symmetry_space_group_name_H-M 'C 1 2 1'
_atom_sites_solution_hydrogens geom
_atom_sites_solution_primary direct
_atom_sites_solution_secondary difmap
_audit_creation_method SHELXL-97
_cell_angle_alpha 90.00
_cell_angle_beta 93.579(2)
_cell_angle_gamma 90.00
_cell_formula_units_Z 4
_cell_length_a 21.792(2)
_cell_length_b 27.979(3)
_cell_length_c 14.0334(15)
_cell_measurement_reflns_used 6087
_cell_measurement_temperature 153(2)
_cell_measurement_theta_max 28.16
_cell_measurement_theta_min 2.30
_cell_volume 8539.9(16)
_computing_cell_refinement 'Bruker SMART'
_computing_data_collection 'Bruker SMART'
_computing_data_reduction 'Bruker SAINT'
_computing_molecular_graphics 'Bruker SHELXTL'
_computing_publication_material 'Bruker SHELXTL'
_computing_structure_refinement 'SHELXL-97 (Sheldrick, 1997)'
_computing_structure_solution 'SHELXS-97 (Sheldrick, 1990)'
_diffrn_ambient_temperature 153(2)
_diffrn_measured_fraction_theta_full 0.932
_diffrn_measured_fraction_theta_max 0.932
_diffrn_measurement_device_type 'CCD area detector'
_diffrn_measurement_method 'phi and omega scans'
_diffrn_radiation_monochromator graphite
_diffrn_radiation_source 'fine-focus sealed tube'
_diffrn_radiation_type MoK\a
_diffrn_radiation_wavelength 0.71073
_diffrn_reflns_av_R_equivalents 0.0609
_diffrn_reflns_av_sigmaI/netI 0.1096
_diffrn_reflns_limit_h_max 28
_diffrn_reflns_limit_h_min -28
_diffrn_reflns_limit_k_max 37
_diffrn_reflns_limit_k_min -36
_diffrn_reflns_limit_l_max 18
_diffrn_reflns_limit_l_min -18
_diffrn_reflns_number 39097
_diffrn_reflns_theta_full 28.75
_diffrn_reflns_theta_max 28.75
_diffrn_reflns_theta_min 1.19
_exptl_absorpt_coefficient_mu 0.883
_exptl_absorpt_correction_T_max 0.9095
_exptl_absorpt_correction_T_min 0.7625
_exptl_absorpt_correction_type integration
_exptl_absorpt_process_details 'XPREP in SHELXTL (Sheldrick, 2000)'
_exptl_crystal_colour yellow
_exptl_crystal_density_diffrn 1.017
_exptl_crystal_density_meas ?
_exptl_crystal_density_method .
_exptl_crystal_description columnar
_exptl_crystal_F_000 2676
_exptl_crystal_size_max 0.081
_exptl_crystal_size_mid 0.039
_exptl_crystal_size_min 0.033
_platon_squeeze_details ' ?'
_refine_diff_density_max 1.085
_refine_diff_density_min -0.396
_refine_diff_density_rms 0.081
_refine_ls_abs_structure_details 'Flack H D (1983), Acta Cryst. A39, 876-881'
_refine_ls_abs_structure_Flack 0.587(13)
_refine_ls_extinction_method none
_refine_ls_goodness_of_fit_ref 0.885
_refine_ls_hydrogen_treatment constr
_refine_ls_matrix_type full
_refine_ls_number_parameters 786
_refine_ls_number_reflns 19772
_refine_ls_number_restraints 1
_refine_ls_restrained_S_all 0.885
_refine_ls_R_factor_all 0.0879
_refine_ls_R_factor_gt 0.0511
_refine_ls_shift/su_max 0.002
_refine_ls_shift/su_mean 0.000
_refine_ls_structure_factor_coef Fsqd
_refine_ls_weighting_details 'calc w=1/[\s^2^(Fo^2^)+(0.0506P)^2^+0.0000P] where P=(Fo^2^+2Fc^2^)/3'
_refine_ls_weighting_scheme calc
_refine_ls_wR_factor_gt 0.1085
_refine_ls_wR_factor_ref 0.1162
_reflns_number_gt 11758
_reflns_number_total 19772
_reflns_threshold_expression >2sigma(I)
_cod_data_source_file b714160b.txt
_cod_data_source_block CompoundB
_cod_depositor_comments
;
The following automatic conversions were performed:
'_symmetry_cell_setting' value 'Monoclinic' changed to 'monoclinic'
according to '/home/saulius/struct/CIF-dictionaries/cif_core.dic'
dictionary named 'cif_core.dic' version 2.4.1 from 2010-06-29.

Automatic conversion script
Id: cif_fix_enum 1527 2010-12-29 10:47:43Z saulius 
;
_cod_original_sg_symbol_H-M C2
_cod_database_code 7103272

loop_
_symmetry_equiv_pos_as_xyz
'x, y, z'
'-x, y, -z'
'x+1/2, y+1/2, z'
'-x+1/2, y+1/2, -z'

loop_
_atom_site_label
_atom_site_type_symbol
_atom_site_fract_x
_atom_site_fract_y
_atom_site_fract_z
_atom_site_U_iso_or_equiv
_atom_site_adp_type
_atom_site_occupancy
_atom_site_symmetry_multiplicity
_atom_site_calc_flag
_atom_site_refinement_flags
_atom_site_disorder_assembly
_atom_site_disorder_group
C1 C 0.7137(3) 0.9832(2) 0.6917(4) 0.0258(14) Uani 1 1 d . . .
C2 C 0.7532(3) 1.0247(2) 0.6895(4) 0.0265(14) Uani 1 1 d . . .
C3 C 0.7645(3) 1.0462(2) 0.5976(4) 0.0368(16) Uani 1 1 d . . .
H3 H 0.7476 1.0321 0.5402 0.044 Uiso 1 1 calc R . .
C4 C 0.7818(3) 1.04495(19) 0.7735(4) 0.0298(14) Uani 1 1 d . . .
H4 H 0.7765 1.0307 0.8339 0.036 Uiso 1 1 calc R . .
C5 C 0.8173(3) 1.0854(2) 0.7672(4) 0.0380(15) Uani 1 1 d . . .
H5 H 0.8367 1.0986 0.8237 0.046 Uiso 1 1 calc R . .
C6 C 0.8000(3) 1.0874(2) 0.5940(4) 0.0340(14) Uani 1 1 d . . .
C7 C 0.8137(3) 1.1063(2) 0.4943(4) 0.0568(18) Uani 1 1 d . . .
H7A H 0.7944 1.1377 0.4842 0.085 Uiso 1 1 calc R . .
H7B H 0.7971 1.0840 0.4453 0.085 Uiso 1 1 calc R . .
H7C H 0.8582 1.1093 0.4900 0.085 Uiso 1 1 calc R . .
C8 C 0.8257(3) 1.1081(2) 0.6774(4) 0.0276(14) Uani 1 1 d . . .
C9 C 0.8621(3) 1.1500(2) 0.6773(4) 0.0297(14) Uani 1 1 d . . .
C10 C 0.8934(3) 1.1851(2) 0.6788(5) 0.0338(16) Uani 1 1 d . . .
C11 C 0.9298(3) 1.2271(2) 0.6800(4) 0.0272(15) Uani 1 1 d . . .
C12 C 0.9300(3) 1.2578(2) 0.6031(4) 0.0302(15) Uani 1 1 d . . .
C13 C 0.8897(3) 1.2495(2) 0.5160(4) 0.0552(17) Uani 1 1 d . . .
H13A H 0.9015 1.2196 0.4858 0.083 Uiso 1 1 calc R . .
H13B H 0.8940 1.2761 0.4715 0.083 Uiso 1 1 calc R . .
H13C H 0.8468 1.2474 0.5331 0.083 Uiso 1 1 calc R . .
C14 C 0.9678(3) 1.2378(2) 0.7607(4) 0.0388(17) Uani 1 1 d . . .
H14 H 0.9679 1.2173 0.8147 0.047 Uiso 1 1 calc R . .
C15 C 1.0051(3) 1.2775(2) 0.7634(4) 0.0301(14) Uani 1 1 d . . .
H15 H 1.0301 1.2843 0.8198 0.036 Uiso 1 1 calc R . .
C16 C 0.9691(3) 1.2979(2) 0.6094(4) 0.0383(17) Uani 1 1 d . . .
H16 H 0.9692 1.3194 0.5571 0.046 Uiso 1 1 calc R . .
C17 C 1.0069(3) 1.30654(19) 0.6888(4) 0.0216(13) Uani 1 1 d . . .
C18 C 1.0537(3) 1.34862(19) 0.6855(4) 0.0198(13) Uiso 1 1 d . . .
C19 C 0.7121(3) 0.84915(19) 0.6749(5) 0.0269(14) Uani 1 1 d . . .
C20 C 0.7569(3) 0.80696(19) 0.6721(4) 0.0253(13) Uani 1 1 d . . .
C21 C 0.7658(3) 0.7848(2) 0.5936(5) 0.0439(18) Uani 1 1 d . . .
H21 H 0.7436 0.7957 0.5372 0.053 Uiso 1 1 calc R . .
C22 C 0.7833(3) 0.7901(2) 0.7547(4) 0.0387(16) Uani 1 1 d . . .
H22 H 0.7762 0.8058 0.8130 0.046 Uiso 1 1 calc R . .
C23 C 0.8216(3) 0.7490(2) 0.7555(5) 0.0479(18) Uani 1 1 d . . .
H23 H 0.8397 0.7367 0.8138 0.057 Uiso 1 1 calc R . .
C24 C 0.8054(3) 0.7461(2) 0.5851(5) 0.0436(17) Uani 1 1 d . . .
C25 C 0.8104(5) 0.7213(4) 0.4870(7) 0.172(5) Uani 1 1 d . . .
H25A H 0.7834 0.7375 0.4387 0.258 Uiso 1 1 calc R . .
H25B H 0.7980 0.6877 0.4917 0.258 Uiso 1 1 calc R . .
H25C H 0.8530 0.7229 0.4686 0.258 Uiso 1 1 calc R . .
C26 C 0.8319(3) 0.7275(2) 0.6702(6) 0.050(2) Uani 1 1 d . . .
C27 C 0.8683(3) 0.6840(3) 0.6719(5) 0.0481(19) Uani 1 1 d . . .
C28 C 0.8980(3) 0.6487(2) 0.6704(5) 0.0442(18) Uani 1 1 d . . .
C29 C 0.9347(3) 0.6056(2) 0.6753(5) 0.0449(19) Uani 1 1 d . . .
C30 C 0.9767(3) 0.5974(2) 0.7553(5) 0.071(3) Uani 1 1 d . . .
H30 H 0.9796 0.6201 0.8057 0.085 Uiso 1 1 calc R . .
C31 C 0.9291(3) 0.57211(19) 0.5997(4) 0.0362(15) Uani 1 1 d . . .
C32 C 0.8826(3) 0.5785(2) 0.5163(5) 0.072(2) Uani 1 1 d . . .
H32A H 0.8988 0.6010 0.4705 0.108 Uiso 1 1 calc R . .
H32B H 0.8443 0.5911 0.5392 0.108 Uiso 1 1 calc R . .
H32C H 0.8747 0.5476 0.4851 0.108 Uiso 1 1 calc R . .
C33 C 0.9662(2) 0.53278(18) 0.6063(4) 0.0307(14) Uani 1 1 d . . .
H33 H 0.9622 0.5095 0.5571 0.037 Uiso 1 1 calc R . .
C34 C 1.0123(3) 0.5585(2) 0.7612(5) 0.065(2) Uani 1 1 d . . .
H34 H 1.0389 0.5527 0.8163 0.077 Uiso 1 1 calc R . .
C35 C 1.0096(3) 0.5253(2) 0.6815(4) 0.0327(16) Uani 1 1 d . . .
C36 C 1.0486(3) 0.4821(2) 0.6859(5) 0.0264(14) Uani 1 1 d . . .
C37 C 0.6785(2) 0.93422(18) 0.3947(3) 0.0401(13) Uani 1 1 d . . .
H37 H 0.7134 0.9433 0.4344 0.048 Uiso 1 1 calc R . .
C38 C 0.57673(18) 0.9138(2) 0.3794(2) 0.0300(9) Uani 1 1 d . . .
H38 H 0.5388 0.9086 0.4077 0.036 Uiso 1 1 calc R . .
C39 C 0.57751(19) 0.91266(19) 0.2820(3) 0.0327(10) Uani 1 1 d . . .
H39 H 0.5412 0.9057 0.2436 0.039 Uiso 1 1 calc R . .
C40 C 0.6833(2) 0.93429(18) 0.3005(3) 0.0444(14) Uani 1 1 d . . .
H40 H 0.7209 0.9427 0.2742 0.053 Uiso 1 1 calc R . .
C41 C 0.63192(19) 0.9218(2) 0.2409(3) 0.0309(13) Uani 1 1 d . . .
C42 C 0.63607(18) 0.9189(3) 0.1344(3) 0.0283(10) Uani 1 1 d . . .
C43 C 0.6009(2) 0.88503(18) 0.0807(3) 0.0392(13) Uani 1 1 d . . .
H43 H 0.5758 0.8625 0.1107 0.047 Uiso 1 1 calc R . .
C44 C 0.6719(2) 0.94905(19) 0.0850(3) 0.0406(13) Uani 1 1 d . . .
H44 H 0.6969 0.9720 0.1188 0.049 Uiso 1 1 calc R . .
C45 C 0.6723(2) 0.94666(17) -0.0130(3) 0.0351(12) Uani 1 1 d . . .
H45 H 0.6978 0.9682 -0.0448 0.042 Uiso 1 1 calc R . .
C46 C 0.6043(2) 0.88593(17) -0.0180(3) 0.0305(11) Uani 1 1 d . . .
H46 H 0.5801 0.8636 -0.0550 0.037 Uiso 1 1 calc R . .
C47 C 0.5813(3) 0.6517(2) 0.9958(4) 0.0293(15) Uani 1 1 d . . .
C48 C 0.6215(3) 0.69363(19) 0.9992(4) 0.0268(14) Uani 1 1 d . . .
C49 C 0.6305(3) 0.7196(2) 0.9112(4) 0.0344(15) Uani 1 1 d . . .
H49 H 0.6126 0.7089 0.8516 0.041 Uiso 1 1 calc R . .
C50 C 0.6529(3) 0.70820(19) 1.0852(4) 0.0285(13) Uani 1 1 d . . .
H50 H 0.6490 0.6896 1.1411 0.034 Uiso 1 1 calc R . .
C51 C 0.6887(3) 0.7483(2) 1.0904(4) 0.0358(15) Uani 1 1 d . . .
C52 C 0.7202(3) 0.76499(16) 1.1829(3) 0.0438(15) Uani 1 1 d . . .
H52A H 0.7066 0.7454 1.2355 0.066 Uiso 1 1 calc R . .
H52B H 0.7098 0.7985 1.1938 0.066 Uiso 1 1 calc R . .
H52C H 0.7649 0.7619 1.1796 0.066 Uiso 1 1 calc R . .
C53 C 0.6666(3) 0.76086(19) 0.9182(4) 0.0291(14) Uani 1 1 d . . .
H53 H 0.6702 0.7801 0.8631 0.035 Uiso 1 1 calc R . .
C54 C 0.6968(3) 0.7742(2) 1.0022(4) 0.0307(15) Uani 1 1 d . . .
C55 C 0.7374(3) 0.8159(2) 1.0073(5) 0.0355(16) Uani 1 1 d . . .
C56 C 0.7705(3) 0.8492(2) 1.0086(4) 0.0346(15) Uani 1 1 d . . .
C57 C 0.8091(3) 0.8917(2) 1.0034(5) 0.0313(15) Uani 1 1 d . . .
C58 C 0.8168(2) 0.9130(2) 0.9173(4) 0.0285(12) Uani 1 1 d . . .
H58 H 0.7973 0.9003 0.8604 0.034 Uiso 1 1 calc R . .
C59 C 0.8355(3) 0.9096(2) 1.0887(4) 0.0361(15) Uani 1 1 d . . .
C60 C 0.8297(3) 0.88537(18) 1.1817(3) 0.0505(16) Uani 1 1 d . . .
H60A H 0.8543 0.9024 1.2317 0.076 Uiso 1 1 calc R . .
H60B H 0.8444 0.8524 1.1776 0.076 Uiso 1 1 calc R . .
H60C H 0.7864 0.8853 1.1972 0.076 Uiso 1 1 calc R . .
C61 C 0.8709(3) 0.95171(19) 1.0786(4) 0.0324(14) Uani 1 1 d . . .
H61 H 0.8904 0.9652 1.1348 0.039 Uiso 1 1 calc R . .
C62 C 0.8529(3) 0.95274(19) 0.9140(4) 0.0341(15) Uani 1 1 d . . .
H62 H 0.8605 0.9666 0.8541 0.041 Uiso 1 1 calc R . .
C63 C 0.8787(3) 0.97312(19) 0.9979(4) 0.0275(14) Uani 1 1 d . . .
C64 C 0.9219(3) 1.01584(19) 0.9929(4) 0.0222(13) Uani 1 1 d . . .
C65 C 0.5193(2) 0.62009(17) 0.7028(3) 0.0352(12) Uani 1 1 d . . .
H65 H 0.5340 0.6473 0.7377 0.042 Uiso 1 1 calc R . .
C66 C 0.4758(3) 0.54419(17) 0.6989(3) 0.0485(16) Uani 1 1 d . . .
H66 H 0.4596 0.5177 0.7314 0.058 Uiso 1 1 calc R . .
C67 C 0.4770(3) 0.54254(16) 0.6019(3) 0.0449(15) Uani 1 1 d . . .
H67 H 0.4625 0.5151 0.5674 0.054 Uiso 1 1 calc R . .
C68 C 0.5212(2) 0.61986(17) 0.6065(3) 0.0363(13) Uani 1 1 d . . .
H68 H 0.5378 0.6467 0.5757 0.044 Uiso 1 1 calc R . .
C69 C 0.5001(2) 0.5825(2) 0.5532(3) 0.0291(11) Uani 1 1 d . . .
N1 N 0.62721(15) 0.92202(17) 0.4364(2) 0.0230(9) Uani 1 1 d . . .
N2 N 0.63929(13) 0.9161(2) -0.0638(2) 0.0208(7) Uani 1 1 d . . .
N3 N 0.49699(16) 0.5826(2) 0.7508(2) 0.0264(9) Uani 1 1 d . . .
O1 O 0.6909(2) 0.96703(14) 0.6152(3) 0.0398(11) Uani 1 1 d . . .
O2 O 0.70161(18) 0.96658(12) 0.7729(3) 0.0252(9) Uani 1 1 d . . .
O3 O 1.0643(2) 1.36414(13) 0.6081(3) 0.0352(11) Uani 1 1 d . . .
O4 O 1.07323(18) 1.36315(12) 0.7678(3) 0.0279(10) Uani 1 1 d . . .
O5 O 0.69155(19) 0.86454(13) 0.5976(3) 0.0349(11) Uani 1 1 d . . .
O6 O 0.7014(2) 0.86468(13) 0.7564(3) 0.0341(11) Uani 1 1 d . . .
O7 O 1.0604(2) 0.46413(13) 0.6044(3) 0.0325(10) Uani 1 1 d . . .
O8 O 1.0730(2) 0.46706(13) 0.7633(3) 0.0358(11) Uani 1 1 d . . .
O9 O 0.9375(2) 1.03540(13) 1.0701(3) 0.0336(11) Uani 1 1 d . . .
O10 O 0.9337(2) 1.02888(13) 0.9103(3) 0.0382(11) Uani 1 1 d . . .
O11 O 0.5566(2) 0.63819(13) 0.9163(3) 0.0368(11) Uani 1 1 d . . .
O12 O 0.57095(18) 0.63130(12) 1.0762(3) 0.0284(10) Uani 1 1 d . . .
Zn1 Zn 0.49488(2) 0.583849(16) 0.89522(3) 0.02080(11) Uani 1 1 d . . .
Zn2 Zn 0.626475(19) 0.91633(2) 0.58075(3) 0.01980(11) Uani 1 1 d . . .
Zn3 Zn 0.638692(19) 0.91555(2) 0.79079(3) 0.02012(11) Uani 1 1 d . . .

loop_
_atom_site_aniso_label
_atom_site_aniso_U_11
_atom_site_aniso_U_22
_atom_site_aniso_U_33
_atom_site_aniso_U_23
_atom_site_aniso_U_13
_atom_site_aniso_U_12
C1 0.031(3) 0.024(3) 0.022(3) -0.003(2) -0.003(2) 0.001(2)
C2 0.029(3) 0.025(3) 0.026(3) 0.003(2) 0.000(2) -0.006(3)
C3 0.043(4) 0.046(4) 0.021(3) -0.002(3) -0.004(3) -0.018(3)
C4 0.050(4) 0.024(3) 0.013(2) -0.002(2) -0.011(2) -0.015(3)
C5 0.042(4) 0.039(3) 0.031(3) 0.003(3) -0.010(2) -0.012(3)
C6 0.038(3) 0.034(3) 0.030(3) 0.017(3) -0.003(2) -0.019(3)
C7 0.053(4) 0.078(5) 0.039(3) 0.015(3) -0.004(3) -0.030(3)
C8 0.024(3) 0.028(3) 0.031(3) 0.005(2) -0.001(2) -0.010(2)
C9 0.030(3) 0.026(3) 0.033(3) 0.012(2) 0.002(3) -0.008(3)
C10 0.037(4) 0.032(4) 0.031(3) 0.004(3) -0.006(3) 0.006(3)
C11 0.029(3) 0.020(3) 0.032(3) 0.001(3) -0.004(3) -0.006(3)
C12 0.042(4) 0.025(3) 0.022(3) 0.002(2) -0.007(3) -0.015(3)
C13 0.080(5) 0.044(4) 0.040(3) 0.012(3) -0.012(3) -0.001(4)
C14 0.063(5) 0.030(3) 0.023(3) 0.007(3) 0.002(3) -0.014(3)
C15 0.029(3) 0.030(3) 0.031(3) -0.010(2) 0.001(2) -0.007(2)
C16 0.054(4) 0.025(3) 0.036(4) 0.003(3) 0.006(3) -0.013(3)
C17 0.015(3) 0.020(3) 0.029(3) -0.008(2) 0.004(2) -0.002(2)
C19 0.022(3) 0.017(3) 0.043(4) 0.000(2) 0.005(3) -0.001(2)
C20 0.029(3) 0.024(3) 0.024(3) 0.000(2) 0.005(2) 0.003(2)
C21 0.034(4) 0.036(4) 0.061(5) -0.003(3) -0.004(3) 0.012(3)
C22 0.045(4) 0.038(3) 0.033(3) -0.014(3) 0.002(3) 0.011(3)
C23 0.062(4) 0.044(4) 0.037(3) -0.008(3) -0.005(3) 0.034(4)
C24 0.047(4) 0.041(4) 0.043(4) 0.002(3) 0.004(3) 0.011(3)
C25 0.223(13) 0.151(10) 0.148(10) 0.008(7) 0.064(9) 0.094(9)
C26 0.037(4) 0.033(4) 0.082(5) -0.013(3) 0.007(4) 0.015(3)
C27 0.054(5) 0.047(4) 0.044(4) 0.007(3) 0.006(3) 0.010(4)
C28 0.046(4) 0.038(4) 0.049(4) -0.005(3) 0.000(3) 0.026(3)
C29 0.039(4) 0.035(4) 0.058(4) 0.004(3) -0.011(3) 0.011(3)
C30 0.078(6) 0.049(5) 0.079(6) -0.038(4) -0.041(4) 0.032(4)
C31 0.044(4) 0.032(4) 0.033(3) -0.003(2) -0.001(3) 0.005(3)
C32 0.066(4) 0.054(4) 0.090(5) -0.018(4) -0.042(4) 0.051(4)
C33 0.031(3) 0.027(3) 0.032(3) -0.009(2) -0.011(3) 0.012(3)
C34 0.076(5) 0.047(4) 0.064(5) -0.045(3) -0.047(4) 0.035(4)
C35 0.043(4) 0.031(3) 0.024(3) -0.008(3) 0.002(3) 0.013(3)
C36 0.020(3) 0.022(3) 0.037(3) -0.004(2) 0.002(2) 0.001(2)
C37 0.036(3) 0.061(4) 0.023(2) -0.001(2) -0.005(2) -0.007(2)
C38 0.027(2) 0.040(2) 0.024(2) 0.005(3) 0.0071(16) -0.004(3)
C39 0.035(2) 0.041(3) 0.0212(19) -0.010(2) -0.0053(17) 0.004(3)
C40 0.034(3) 0.072(4) 0.028(3) -0.003(2) 0.012(2) -0.016(3)
C41 0.022(2) 0.053(4) 0.018(2) 0.020(3) 0.0021(17) -0.010(3)
C42 0.023(2) 0.048(3) 0.0140(19) -0.014(3) -0.0012(16) 0.001(3)
C43 0.053(4) 0.042(3) 0.023(3) -0.001(2) 0.012(2) -0.025(3)
C44 0.038(3) 0.059(3) 0.024(3) -0.005(2) 0.003(2) -0.006(3)
C45 0.035(3) 0.034(3) 0.036(3) -0.006(2) 0.008(2) -0.004(2)
C46 0.041(3) 0.029(3) 0.021(2) -0.003(2) -0.003(2) -0.003(2)
C47 0.027(3) 0.032(3) 0.029(3) 0.000(2) 0.000(2) 0.003(2)
C48 0.041(4) 0.020(3) 0.019(3) 0.008(2) -0.002(3) -0.012(3)
C49 0.049(4) 0.027(3) 0.025(3) 0.014(2) -0.012(3) -0.010(3)
C50 0.036(3) 0.024(3) 0.024(3) 0.002(2) -0.009(2) -0.007(2)
C51 0.037(3) 0.036(3) 0.033(3) 0.005(3) -0.005(2) -0.014(3)
C52 0.071(4) 0.029(3) 0.029(3) -0.003(2) -0.017(3) -0.037(3)
C53 0.027(3) 0.024(3) 0.037(3) 0.012(2) 0.003(2) -0.007(2)
C54 0.039(4) 0.017(3) 0.036(3) 0.003(2) 0.003(3) -0.003(3)
C55 0.034(4) 0.027(3) 0.045(4) 0.005(3) 0.007(3) -0.012(3)
C56 0.040(4) 0.029(3) 0.034(3) -0.001(2) -0.001(3) -0.002(3)
C57 0.035(4) 0.020(3) 0.039(3) 0.003(3) 0.004(3) -0.008(3)
C58 0.031(3) 0.023(3) 0.030(3) -0.001(3) -0.009(2) -0.006(3)
C59 0.042(3) 0.032(4) 0.034(3) 0.001(3) -0.001(2) -0.012(3)
C60 0.083(4) 0.038(3) 0.030(3) 0.007(2) -0.003(3) -0.030(3)
C61 0.047(4) 0.024(3) 0.025(3) 0.003(2) -0.011(3) -0.009(3)
C62 0.037(4) 0.030(3) 0.036(3) 0.012(2) 0.004(3) 0.000(3)
C63 0.025(3) 0.023(3) 0.035(4) -0.010(3) 0.003(3) -0.006(3)
C64 0.023(3) 0.014(3) 0.030(3) 0.001(2) 0.007(2) 0.000(2)
C65 0.054(3) 0.028(3) 0.024(3) -0.003(2) 0.002(2) -0.002(2)
C66 0.097(5) 0.021(3) 0.027(3) 0.004(2) 0.007(3) -0.026(3)
C67 0.099(5) 0.018(2) 0.018(2) -0.0042(19) 0.003(3) -0.016(3)
C68 0.053(4) 0.031(3) 0.024(3) 0.009(2) 0.001(2) -0.015(2)
C69 0.047(3) 0.021(2) 0.020(2) 0.009(3) 0.006(2) -0.003(3)
N1 0.0227(18) 0.024(2) 0.0218(17) 0.005(2) -0.0021(14) -0.001(2)
N2 0.0232(17) 0.0221(17) 0.0173(16) -0.003(2) 0.0021(13) 0.002(3)
N3 0.031(2) 0.026(2) 0.022(2) 0.004(2) -0.0039(16) -0.006(2)
O1 0.043(3) 0.043(3) 0.033(2) 0.004(2) -0.003(2) -0.017(2)
O2 0.030(2) 0.026(2) 0.0199(19) 0.0027(15) 0.0016(16) -0.0086(17)
O3 0.051(3) 0.023(2) 0.034(2) 0.0021(18) 0.013(2) -0.0106(19)
O4 0.031(2) 0.025(2) 0.026(2) 0.0002(17) -0.0061(18) -0.0196(18)
O5 0.038(2) 0.040(3) 0.025(2) 0.0002(18) -0.0078(18) 0.026(2)
O6 0.044(3) 0.026(2) 0.033(2) -0.0077(17) 0.007(2) 0.0090(19)
O7 0.039(3) 0.030(2) 0.028(2) 0.0025(17) -0.0031(18) 0.0119(18)
O8 0.045(3) 0.026(2) 0.036(3) 0.0024(19) -0.003(2) 0.007(2)
O9 0.044(3) 0.029(2) 0.028(2) -0.0066(18) 0.002(2) -0.0176(19)
O10 0.044(3) 0.027(2) 0.044(3) 0.0029(18) 0.008(2) -0.0133(19)
O11 0.044(3) 0.034(3) 0.032(2) -0.0026(19) 0.002(2) -0.004(2)
O12 0.032(2) 0.026(2) 0.026(2) 0.0062(17) -0.0039(17) -0.0116(17)
Zn1 0.0257(3) 0.0177(2) 0.0188(2) 0.0001(3) 0.0001(2) 0.0002(3)
Zn2 0.0236(3) 0.0189(2) 0.0168(2) -0.0014(3) 0.00123(18) 0.0011(4)
Zn3 0.0252(3) 0.0177(2) 0.0175(2) 0.0000(3) 0.00125(18) -0.0016(4)

loop_
_atom_type_symbol
_atom_type_description
_atom_type_scat_dispersion_real
_atom_type_scat_dispersion_imag
_atom_type_scat_source
C C 0.0033 0.0016 'International Tables Vol C Tables 4.2.6.8 and 6.1.1.4'
H H 0.0000 0.0000 'International Tables Vol C Tables 4.2.6.8 and 6.1.1.4'
N N 0.0061 0.0033 'International Tables Vol C Tables 4.2.6.8 and 6.1.1.4'
O O 0.0106 0.0060 'International Tables Vol C Tables 4.2.6.8 and 6.1.1.4'
Zn Zn 0.2839 1.4301 'International Tables Vol C Tables 4.2.6.8 and 6.1.1.4'

loop_
_geom_angle_atom_site_label_1
_geom_angle_atom_site_label_2
_geom_angle_atom_site_label_3
_geom_angle
_geom_angle_site_symmetry_1
_geom_angle_site_symmetry_3
_geom_angle_publ_flag
O1 C1 O2 123.1(6) . . ?
O1 C1 C2 118.8(5) . . ?
O2 C1 C2 118.0(5) . . ?
C4 C2 C1 122.3(5) . . ?
C4 C2 C3 118.8(5) . . ?
C1 C2 C3 118.9(5) . . ?
C6 C3 C2 120.0(5) . . ?
C5 C4 C2 119.6(5) . . ?
C4 C5 C8 121.6(5) . . ?
C3 C6 C8 120.6(5) . . ?
C3 C6 C7 117.2(5) . . ?
C8 C6 C7 122.0(5) . . ?
C6 C8 C9 122.6(5) . . ?
C6 C8 C5 119.3(5) . . ?
C9 C8 C5 118.0(5) . . ?
C10 C9 C8 178.8(6) . . ?
C9 C10 C11 179.2(6) . . ?
C12 C11 C14 118.1(6) . . ?
C12 C11 C10 122.4(6) . . ?
C14 C11 C10 119.5(6) . . ?
C11 C12 C16 118.6(6) . . ?
C11 C12 C13 121.2(5) . . ?
C16 C12 C13 120.2(5) . . ?
C15 C14 C11 121.1(6) . . ?
C17 C15 C14 121.2(6) . . ?
C17 C16 C12 121.6(6) . . ?
C15 C17 C16 119.3(6) . . ?
C15 C17 C18 122.5(5) . . ?
C16 C17 C18 118.1(5) . . ?
O3 C18 O4 129.1(5) . . ?
O3 C18 C17 117.5(5) . . ?
O4 C18 C17 113.3(5) . . ?
O5 C19 O6 127.2(5) . . ?
O5 C19 C20 116.5(5) . . ?
O6 C19 C20 116.3(5) . . ?
C21 C20 C22 119.2(6) . . ?
C21 C20 C19 121.4(6) . . ?
C22 C20 C19 119.2(5) . . ?
C20 C21 C24 124.9(7) . . ?
C20 C22 C23 120.7(6) . . ?
C26 C23 C22 118.4(6) . . ?
C21 C24 C26 116.3(6) . . ?
C21 C24 C25 120.1(7) . . ?
C26 C24 C25 122.9(7) . . ?
C23 C26 C24 120.1(6) . . ?
C23 C26 C27 118.2(7) . . ?
C24 C26 C27 121.7(7) . . ?
C28 C27 C26 178.0(7) . . ?
C27 C28 C29 176.3(7) . . ?
C31 C29 C30 120.5(6) . . ?
C31 C29 C28 119.7(6) . . ?
C30 C29 C28 119.8(6) . . ?
C34 C30 C29 121.5(6) . . ?
C33 C31 C29 117.3(5) . . ?
C33 C31 C32 121.0(5) . . ?
C29 C31 C32 121.7(5) . . ?
C31 C33 C35 123.1(5) . . ?
C30 C34 C35 118.6(6) . . ?
C33 C35 C34 118.7(5) . . ?
C33 C35 C36 121.2(5) . . ?
C34 C35 C36 119.8(6) . . ?
O8 C36 O7 122.8(5) . . ?
O8 C36 C35 121.5(6) . . ?
O7 C36 C35 115.3(6) . . ?
C40 C37 N1 123.6(4) . . ?
N1 C38 C39 122.7(4) . . ?
C38 C39 C41 118.7(4) . . ?
C37 C40 C41 118.9(4) . . ?
C39 C41 C40 118.3(4) . . ?
C39 C41 C42 120.9(4) . . ?
C40 C41 C42 120.7(4) . . ?
C44 C42 C43 117.0(4) . . ?
C44 C42 C41 122.8(4) . . ?
C43 C42 C41 120.2(4) . . ?
C46 C43 C42 117.3(4) . . ?
C42 C44 C45 121.0(5) . . ?
N2 C45 C44 122.8(5) . . ?
N2 C46 C43 124.0(4) . . ?
O11 C47 O12 123.3(6) . . ?
O11 C47 C48 119.2(6) . . ?
O12 C47 C48 117.4(5) . . ?
C50 C48 C49 119.8(5) . . ?
C50 C48 C47 121.1(5) . . ?
C49 C48 C47 119.0(5) . . ?
C53 C49 C48 117.3(5) . . ?
C51 C50 C48 121.9(6) . . ?
C50 C51 C54 117.6(5) . . ?
C50 C51 C52 121.9(5) . . ?
C54 C51 C52 120.5(5) . . ?
C54 C53 C49 121.7(5) . . ?
C53 C54 C51 121.4(5) . . ?
C53 C54 C55 121.2(6) . . ?
C51 C54 C55 117.4(6) . . ?
C56 C55 C54 177.9(6) . . ?
C55 C56 C57 175.7(6) . . ?
C58 C57 C59 122.4(6) . . ?
C58 C57 C56 120.2(6) . . ?
C59 C57 C56 117.4(6) . . ?
C62 C58 C57 119.3(5) . . ?
C57 C59 C61 114.4(6) . . ?
C57 C59 C60 122.6(6) . . ?
C61 C59 C60 123.0(5) . . ?
C63 C61 C59 124.7(6) . . ?
C58 C62 C63 120.5(6) . . ?
C61 C63 C62 118.6(6) . . ?
C61 C63 C64 121.0(6) . . ?
C62 C63 C64 119.9(6) . . ?
O9 C64 O10 128.0(5) . . ?
O9 C64 C63 116.1(5) . . ?
O10 C64 C63 115.6(5) . . ?
N3 C65 C68 121.8(4) . . ?
N3 C66 C67 122.2(4) . . ?
C66 C67 C69 118.9(4) . . ?
C69 C68 C65 121.7(4) . . ?
C68 C69 C67 117.6(4) . . ?
C68 C69 C69 122.3(3) . 2_656 ?
C67 C69 C69 120.1(3) . 2_656 ?
C37 N1 C38 117.3(3) . . ?
C37 N1 Zn2 121.0(3) . . ?
C38 N1 Zn2 121.7(3) . . ?
C45 N2 C46 117.8(4) . . ?
C45 N2 Zn3 121.5(3) . 1_554 ?
C46 N2 Zn3 120.7(3) . 1_554 ?
C65 N3 C66 117.8(4) . . ?
C65 N3 Zn1 120.9(4) . . ?
C66 N3 Zn1 121.3(3) . . ?
C1 O1 Zn2 134.0(4) . . ?
C1 O2 Zn3 123.6(4) . . ?
C18 O3 Zn2 126.4(4) . 3 ?
C18 O4 Zn3 124.0(4) . 3 ?
C19 O5 Zn2 124.6(4) . . ?
C19 O6 Zn3 128.1(4) . . ?
C36 O7 Zn2 126.2(4) . 3_545 ?
C36 O8 Zn3 130.8(4) . 3_545 ?
C64 O9 Zn1 130.9(4) . 4_657 ?
C64 O10 Zn1 118.9(4) . 3 ?
C47 O11 Zn1 126.2(4) . . ?
C47 O12 Zn1 128.9(4) . 2_657 ?
O12 Zn1 N3 105.75(17) 2_657 . ?
O12 Zn1 O9 154.73(15) 2_657 4_647 ?
N3 Zn1 O9 99.52(17) . 4_647 ?
O12 Zn1 O11 87.18(17) 2_657 . ?
N3 Zn1 O11 95.84(18) . . ?
O9 Zn1 O11 90.07(14) 4_647 . ?
O12 Zn1 O10 89.90(14) 2_657 3_445 ?
N3 Zn1 O10 98.34(19) . 3_445 ?
O9 Zn1 O10 86.65(18) 4_647 3_445 ?
O11 Zn1 O10 165.79(17) . 3_445 ?
O12 Zn1 Zn1 79.10(11) 2_657 2_657 ?
N3 Zn1 Zn1 174.26(11) . 2_657 ?
O9 Zn1 Zn1 75.66(11) 4_647 2_657 ?
O11 Zn1 Zn1 81.18(12) . 2_657 ?
O10 Zn1 Zn1 84.61(13) 3_445 2_657 ?
O7 Zn2 O5 163.48(16) 3_455 . ?
O7 Zn2 O1 89.26(18) 3_455 . ?
O5 Zn2 O1 90.20(12) . . ?
O7 Zn2 N1 99.38(16) 3_455 . ?
O5 Zn2 N1 97.05(16) . . ?
O1 Zn2 N1 97.72(16) . . ?
O7 Zn2 O3 87.40(12) 3_455 3_445 ?
O5 Zn2 O3 86.24(19) . 3_445 ?
O1 Zn2 O3 155.44(16) . 3_445 ?
N1 Zn2 O3 106.83(17) . 3_445 ?
O7 Zn2 Zn3 81.97(12) 3_455 . ?
O5 Zn2 Zn3 81.92(11) . . ?
O1 Zn2 Zn3 75.45(12) . . ?
N1 Zn2 Zn3 173.06(11) . . ?
O3 Zn2 Zn3 79.99(12) 3_445 . ?
O2 Zn3 N2 99.08(17) . 1_556 ?
O2 Zn3 O8 87.19(18) . 3_455 ?
N2 Zn3 O8 98.27(17) 1_556 3_455 ?
O2 Zn3 O6 89.64(11) . . ?
N2 Zn3 O6 106.13(17) 1_556 . ?
O8 Zn3 O6 155.58(16) 3_455 . ?
O2 Zn3 O4 163.83(15) . 3_445 ?
N2 Zn3 O4 97.09(17) 1_556 3_445 ?
O8 Zn3 O4 90.12(11) 3_455 3_445 ?
O6 Zn3 O4 86.24(17) . 3_445 ?
O2 Zn3 Zn2 83.65(10) . . ?
N2 Zn3 Zn2 175.11(9) 1_556 . ?
O8 Zn3 Zn2 77.74(12) 3_455 . ?
O6 Zn3 Zn2 77.85(11) . . ?
O4 Zn3 Zn2 80.20(11) 3_445 . ?

loop_
_geom_bond_atom_site_label_1
_geom_bond_atom_site_label_2
_geom_bond_distance
_geom_bond_site_symmetry_2
_geom_bond_publ_flag
C1 O1 1.240(7) . ?
C1 O2 1.274(7) . ?
C1 C2 1.447(8) . ?
C2 C4 1.417(7) . ?
C2 C3 1.458(8) . ?
C3 C6 1.390(8) . ?
C4 C5 1.378(8) . ?
C5 C8 1.432(8) . ?
C6 C8 1.392(8) . ?
C6 C7 1.543(7) . ?
C8 C9 1.416(8) . ?
C9 C10 1.196(6) . ?
C10 C11 1.416(8) . ?
C11 C12 1.380(7) . ?
C11 C14 1.394(8) . ?
C12 C16 1.409(8) . ?
C12 C13 1.478(8) . ?
C14 C15 1.376(8) . ?
C15 C17 1.328(8) . ?
C16 C17 1.365(8) . ?
C17 C18 1.560(7) . ?
C18 O3 1.205(6) . ?
C18 O4 1.273(6) . ?
C19 O5 1.226(7) . ?
C19 O6 1.259(7) . ?
C19 C20 1.533(7) . ?
C20 C21 1.290(8) . ?
C20 C22 1.347(8) . ?
C21 C24 1.394(8) . ?
C22 C23 1.420(8) . ?
C23 C26 1.371(9) . ?
C24 C26 1.396(9) . ?
C24 C25 1.552(11) . ?
C26 C27 1.452(9) . ?
C27 C28 1.181(7) . ?
C28 C29 1.446(8) . ?
C29 C31 1.414(8) . ?
C29 C30 1.423(9) . ?
C30 C34 1.336(8) . ?
C31 C33 1.366(7) . ?
C31 C32 1.510(8) . ?
C33 C35 1.388(8) . ?
C34 C35 1.453(8) . ?
C35 C36 1.476(8) . ?
C36 O8 1.251(7) . ?
C36 O7 1.289(7) . ?
C37 C40 1.332(6) . ?
C37 N1 1.338(5) . ?
C38 N1 1.339(5) . ?
C38 C39 1.368(5) . ?
C39 C41 1.375(5) . ?
C40 C41 1.398(6) . ?
C41 C42 1.506(5) . ?
C42 C44 1.366(7) . ?
C42 C43 1.408(7) . ?
C43 C46 1.392(6) . ?
C44 C45 1.378(6) . ?
C45 N2 1.301(6) . ?
C46 N2 1.330(6) . ?
C47 O11 1.266(7) . ?
C47 O12 1.296(7) . ?
C47 C48 1.465(8) . ?
C48 C50 1.409(7) . ?
C48 C49 1.456(7) . ?
C49 C53 1.396(7) . ?
C50 C51 1.367(7) . ?
C51 C54 1.453(8) . ?
C51 C52 1.505(7) . ?
C53 C54 1.366(8) . ?
C54 C55 1.463(8) . ?
C55 C56 1.178(6) . ?
C56 C57 1.462(8) . ?
C57 C58 1.367(8) . ?
C57 C59 1.390(8) . ?
C58 C62 1.363(7) . ?
C59 C61 1.419(8) . ?
C59 C60 1.484(8) . ?
C61 C63 1.301(8) . ?
C62 C63 1.396(8) . ?
C63 C64 1.526(7) . ?
C64 O9 1.243(7) . ?
C64 O10 1.257(7) . ?
C65 N3 1.353(6) . ?
C65 C68 1.355(6) . ?
C66 N3 1.362(6) . ?
C66 C67 1.365(6) . ?
C67 C69 1.418(7) . ?
C68 C69 1.349(7) . ?
C69 C69 1.494(8) 2_656 ?
N1 Zn2 2.033(3) . ?
N2 Zn3 2.040(3) 1_554 ?
N3 Zn1 2.031(3) . ?
O1 Zn2 2.032(4) . ?
O2 Zn3 2.006(4) . ?
O3 Zn2 2.044(4) 3 ?
O4 Zn3 2.057(3) 3 ?
O5 Zn2 2.031(4) . ?
O6 Zn3 2.052(4) . ?
O7 Zn2 2.007(4) 3_545 ?
O8 Zn3 2.051(4) 3_545 ?
O9 Zn1 2.039(4) 4_657 ?
O10 Zn1 2.055(4) 3 ?
O11 Zn1 2.039(4) . ?
O12 Zn1 2.013(4) 2_657 ?
Zn1 O12 2.013(4) 2_657 ?
Zn1 O9 2.039(4) 4_647 ?
Zn1 O10 2.055(4) 3_445 ?
Zn1 Zn1 2.9354(10) 2_657 ?
Zn2 O7 2.007(4) 3_455 ?
Zn2 O3 2.044(4) 3_445 ?
Zn2 Zn3 2.9430(7) . ?
Zn3 N2 2.040(3) 1_556 ?
Zn3 O8 2.051(4) 3_455 ?
Zn3 O4 2.057(4) 3_445 ?

loop_
_platon_squeeze_void_nr
_platon_squeeze_void_average_x
_platon_squeeze_void_average_y
_platon_squeeze_void_average_z
_platon_squeeze_void_volume
_platon_squeeze_void_count_electrons
1 0.401 0.105 -0.055 3441.1 820.8
2 0.000 0.277 0.000 35.4 -2.5
3 0.500 0.777 0.000 35.4 -2.5
